data_7246057
loop_
_publ_author_name
'Ruduss, Armands'
'Belyakov, Sergey'
'Stucere, Kitija A.'
'Vembris, Aivars'
'Traskovskis, Kaspars'

_publ_section_title
;
 Light emission mechanism in dimers of carbene-metal-amide complexes.
;
_journal_issue 4
_journal_name_full 'Physical chemistry chemical physics : PCCP'
_journal_page_first 3220
_journal_page_last 3231
_journal_paper_doi 10.1039/d2cp05237g
_journal_volume 25
_journal_year 2023
_chemical_formula_moiety '3(C29 H31 Cu N2 O2 S2), C12 H9 N O2 S'
_chemical_formula_sum 'C99 H102 Cu3 N7 O8 S7'
_chemical_formula_weight 1933.06
_space_group_crystal_system triclinic
_space_group_IT_number 2
_space_group_name_Hall '-P 1'
_space_group_name_H-M_alt 'P -1'
_symmetry_Int_Tables_number 2
_atom_sites_solution_primary heavy
_audit_creation_date 2022-02-24
_audit_creation_method
;
Olex2 1.2-ac4
(compiled 2018.05.17 svn.r3504 for Rigaku Oxford Diffraction, GUI svn.r5492)
;
_audit_update_record
;
2022-09-25 deposited with the CCDC.	2022-12-27 downloaded from the CCDC.
;
_cell_angle_alpha 94.4120(10)
_cell_angle_beta 100.8830(10)
_cell_angle_gamma 110.8080(10)
_cell_formula_units_Z 2
_cell_length_a 12.21430(10)
_cell_length_b 14.32990(10)
_cell_length_c 28.98270(10)
_cell_measurement_reflns_used 66945
_cell_measurement_temperature 150.0(1)
_cell_measurement_theta_max 80.1130
_cell_measurement_theta_min 3.2140
_cell_volume 4599.03(7)
_computing_cell_refinement 'CrysAlisPro 1.171.41.123a (Rigaku OD, 2022)'
_computing_data_collection 'CrysAlisPro 1.171.41.123a (Rigaku OD, 2022)'
_computing_data_reduction 'CrysAlisPro 1.171.41.123a (Rigaku OD, 2022)'
_computing_molecular_graphics 'Olex2 (Dolomanov et al., 2009)'
_computing_publication_material 'Olex2 (Dolomanov et al., 2009)'
_computing_structure_refinement 'olex2.refine (Bourhis et al., 2015)'
_computing_structure_solution 'ShelXS (Sheldrick, 2008)'
_diffrn_ambient_environment N~2~
_diffrn_ambient_temperature 150.0(1)
_diffrn_detector 'Hybrid Pixel Array Detector'
_diffrn_detector_area_resol_mean 10.0000
_diffrn_detector_type HyPix
_diffrn_measured_fraction_theta_full 0.9807
_diffrn_measured_fraction_theta_max 0.9807
_diffrn_measurement_details
;
List of Runs (angles in degrees, time in seconds):

  # Type    Start    End  Width  t~exp~   \w     \q     \k     \f   Frames
#--------------------------------------------------------------------------
  1  \w    -79.00  21.00   0.50    0.26    --  -49.73  98.00  74.00  200
  2  \w     12.00  76.00   0.50    0.26    --   49.73 -98.00 -32.00  128
  3  \w   -148.00-123.00   0.50    1.05    --  -90.00 -98.00 -32.00   50
  4  \w    -73.00 -48.00   0.50    1.05    --  -90.00  98.00  74.00   50
  5  \w     60.00 105.00   0.50    1.05    --  111.50 -98.00 -32.00   90
  6  \w    106.00 145.00   0.50    1.05    --  111.50  98.00  74.00   78
  7  \w   -119.00 -88.00   0.50    0.26    --  -49.73 -77.00 120.00   62
  8  \w   -122.00 -90.00   0.50    0.26    --  -49.73 -77.00  90.00   64
  9  \w   -118.00 -93.00   0.50    0.26    --  -49.73 -77.00  60.00   50
 10  \w    -43.00  24.00   0.50    0.26    --  -49.73  19.00   0.00  134
 11  \w    -24.00  13.00   0.50    0.26    --  -49.73  57.00  30.00   74
 12  \w   -121.00 -90.00   0.50    0.26    --  -49.73 -77.00  30.00   62
 13  \w    -61.00 -33.00   0.50    0.26    --  -49.73  57.00  30.00   56
 14  \w     -4.00  43.00   0.50    0.26    --   49.73 -38.00  30.00   94
 15  \w    -44.00 -19.00   0.50    1.05    --  -90.00  30.00-120.00   50
 16  \w   -153.00-111.00   0.50    1.05    --  -90.00 -77.00  60.00   84
 17  \w    -46.00 -20.00   0.50    1.05    --  -90.00  15.00 -90.00   52
 18  \w    -44.00 -19.00   0.50    1.05    --  -90.00  30.00-180.00   50
 19  \w     98.00 136.00   0.50    1.05    --  111.50 -85.00 152.40   76
 20  \w     47.00  73.00   0.50    1.05    --  111.50 -85.00 152.40   52
 21  \w     41.00  66.00   0.50    1.05    --  111.50 -77.00-180.00   50
 22  \w     99.00 125.00   0.50    1.05    --  111.50-144.00 105.36   52
 23  \w     63.00  89.00   0.50    1.05    --  111.50-144.00 105.36   52
 24  \w     41.00  66.00   0.50    1.05    --  111.50 -61.00   0.00   50
 25  \w     81.00 106.00   0.50    1.05    --  111.50 -97.00 149.25   50
 26  \w    109.00 178.00   0.50    1.05    --  111.50  30.00  30.00  138
 27  \w     43.00  92.00   0.50    1.05    --  111.50 -94.00  90.00   98
 28  \w    104.00 178.00   0.50    1.05    --  111.50  30.00-120.00  148
 29  \w     41.00  67.00   0.50    1.05    --  111.50 -61.00-180.00   52
 30  \w     47.00 102.00   0.50    1.05    --  111.50-100.00 -55.82  110
 31  \w     41.00  67.00   0.50    1.05    --  111.50 -94.00  60.00   52
 32  \w     41.00 107.00   0.50    1.05    --  111.50-108.00 120.29  132
 33  \w    118.00 177.00   0.50    1.05    --  111.50  45.00  60.00  118
 34  \w     44.00  74.00   0.50    1.05    --  111.50 -77.00-150.00   60
 35  \w     41.00  90.00   0.50    1.05    --  111.50 -77.00  30.00   98
 36  \w    102.00 175.00   0.50    1.05    --  111.50  45.00 120.00  146
 37  \w     72.00 106.00   0.50    1.05    --  111.50-100.00   2.51   68
 38  \w     43.00  68.00   0.50    1.05    --  111.50-100.00   2.51   50
 39  \w     42.00 107.00   0.50    1.05    --  111.50-103.00 -66.66  130
 40  \w     41.00  66.00   0.50    1.05    --  111.50 -61.00-120.00   50
 41  \w     41.00  84.00   0.50    1.05    --  111.50 -94.00-150.00   86
 42  \w    105.00 176.00   0.50    1.05    --  111.50  15.00 -30.00  142
 43  \w     43.00  68.00   0.50    1.05    --  111.50 -61.00  30.00   50
 44  \w     41.00  66.00   0.50    1.05    --  111.50 -61.00 -60.00   50
 45  \w    105.00 163.00   0.50    1.05    --  111.50  30.00 -90.00  116
 46  \w     71.00 106.00   0.50    1.05    --  111.50-102.00  40.76   70
 47  \w     61.00 116.00   0.50    1.05    --  111.50-133.00 133.43  110
 48  \w     46.00  71.00   0.50    1.05    --  111.50 -77.00-120.00   50
 49  \w     59.00 105.00   0.50    1.05    --  111.50 -98.00 173.09   92
 50  \w    119.00 171.00   0.50    1.05    --  111.50  15.00-150.00  104
 51  \w     61.00 101.00   0.50    1.05    --  111.50 -94.00 120.00   80
 52  \w     45.00  72.00   0.50    1.05    --  111.50-115.00  -0.43   54
 53  \w     75.00 109.00   0.50    1.05    --  111.50-115.00  -0.43   68
 54  \w    109.00 135.00   0.50    1.05    --  111.50  30.00  90.00   52
 55  \w    144.00 170.00   0.50    1.05    --  111.50  30.00  90.00   52
 56  \w     44.00  78.00   0.50    1.05    --  111.50 -94.00   0.00   68
 57  \w    130.00 156.00   0.50    1.05    --  111.50 125.00   0.00   52
 58  \w     74.00  99.00   0.50    1.05    --  111.50 -94.00  60.00   50
 59  \w     41.00  66.00   0.50    1.05    --  111.50 -77.00 -60.00   50
 60  \w     48.00  73.00   0.50    1.05    --  111.50 -77.00  60.00   50
 61  \w    104.00 139.00   0.50    1.05    --  111.50  45.00   0.00   70
 62  \w     43.00  70.00   0.50    1.05    --  111.50 -94.00-180.00   54
 63  \w     52.00  77.00   0.50    1.05    --  111.50 -94.00 -90.00   50
 64  \w     82.00 107.00   0.50    1.05    --  111.50-102.00 129.26   50
 65  \w     42.00  93.00   0.50    1.05    --  111.50-125.00  60.00  102
 66  \w    123.00 149.00   0.50    1.05    --  111.50  15.00-120.00   52
 67  \w     73.00  98.00   0.50    1.05    --  111.50 -94.00-120.00   50
 68  \w     43.00  68.00   0.50    1.05    --  111.50-125.00-180.00   50
 69  \w     63.00 111.00   0.50    1.05    --  111.50-125.00 -90.00   96
 70  \w     86.00 111.00   0.50    1.05    --  111.50-125.00-120.00   50
 71  \w    106.00 168.00   0.50    1.05    --  111.50  15.00-180.00  124
 72  \w     43.00  71.00   0.50    1.05    --  111.50 -97.00 149.25   56
;
_diffrn_measurement_device 'four-circle diffractometer'
_diffrn_measurement_device_type 'Rigaku, XtaLAB Synergy, Dualflex, HyPix'
_diffrn_measurement_method '\w scans'
_diffrn_orient_matrix_type 'CrysAlisPro convention (1999,Acta A55,543-557)'
_diffrn_orient_matrix_UB_11 0.0499301000
_diffrn_orient_matrix_UB_12 0.0703921000
_diffrn_orient_matrix_UB_13 0.0483137000
_diffrn_orient_matrix_UB_21 0.0704418000
_diffrn_orient_matrix_UB_22 -0.0651180000
_diffrn_orient_matrix_UB_23 0.0185625000
_diffrn_orient_matrix_UB_31 0.1085592000
_diffrn_orient_matrix_UB_32 0.0660691000
_diffrn_orient_matrix_UB_33 -0.0180270000
_diffrn_radiation_monochromator mirror
_diffrn_radiation_probe x-ray
_diffrn_radiation_type 'Cu K\a'
_diffrn_radiation_wavelength 1.54184
_diffrn_reflns_av_R_equivalents 0.0319
_diffrn_reflns_av_unetI/netI 0.0256
_diffrn_reflns_limit_h_max 15
_diffrn_reflns_limit_h_min -15
_diffrn_reflns_limit_k_max 18
_diffrn_reflns_limit_k_min -18
_diffrn_reflns_limit_l_max 36
_diffrn_reflns_limit_l_min -37
_diffrn_reflns_number 92885
_diffrn_reflns_theta_full 80.5287
_diffrn_reflns_theta_max 80.53
_diffrn_reflns_theta_min 3.14
_diffrn_source 'micro-focus sealed X-ray tube'
_diffrn_source_type 'PhotonJet (Cu) X-ray Source'
_exptl_absorpt_coefficient_mu 2.775
_exptl_absorpt_correction_T_max 0.87431
_exptl_absorpt_correction_T_min 0.76053
_exptl_absorpt_correction_type multi-scan
_exptl_absorpt_process_details
;
CrysAlisPro 1.171.41.123a (Rigaku Oxford Diffraction, 2022)
Empirical absorption correction using spherical harmonics,
implemented in SCALE3 ABSPACK scaling algorithm.
;
_exptl_crystal_colour Colourless
_exptl_crystal_density_diffrn 1.3958
_exptl_crystal_description 'Block '
_exptl_crystal_F_000 2016
_exptl_crystal_size_max 0.17
_exptl_crystal_size_mid 0.06
_exptl_crystal_size_min 0.04
_refine_diff_density_max 0.3618
_refine_diff_density_min -0.4962
_refine_diff_density_rms 0.0567
_refine_ls_d_res_high 0.7816
_refine_ls_d_res_low 14.0545
_refine_ls_goodness_of_fit_ref 1.0354
_refine_ls_hydrogen_treatment mixed
_refine_ls_matrix_type full
_refine_ls_number_constraints 166
_refine_ls_number_parameters 1139
_refine_ls_number_reflns 19798
_refine_ls_number_restraints 0
_refine_ls_restrained_S_all 1.0354
_refine_ls_R_factor_all 0.0339
_refine_ls_R_factor_gt 0.0326
_refine_ls_shift/su_max 0.0014
_refine_ls_shift/su_mean 0.0003
_refine_ls_structure_factor_coef Fsqd
_refine_ls_weighting_details 'w=1/[\s^2^(Fo^2^)+(0.0493P)^2^+2.1780P] where P=(Fo^2^+2Fc^2^)/3'
_refine_ls_weighting_scheme calc
_refine_ls_wR_factor_gt 0.0905
_refine_ls_wR_factor_ref 0.0916
_reflns_Friedel_coverage 0.0
_reflns_limit_h_max 15
_reflns_limit_h_min -15
_reflns_limit_k_max 18
_reflns_limit_k_min -18
_reflns_limit_l_max 37
_reflns_limit_l_min 0
_reflns_number_gt 18782
_reflns_number_total 19798
_reflns_threshold_expression I>=2u(I)
_cod_data_source_file d2cp05237g2.cif
_cod_data_source_block PK14
_cod_depositor_comments 'Adding full bibliography for 7246057--7246058.cif.'
_cod_database_code 7246057
_chemical_oxdiff_formula 'C198 H204 Cu6 N14 O16 S14 '
_chemical_oxdiff_usercomment 'from Kaspars'
_diffrn_oxdiff_digest_frames
;
010f8d4af4756da0a76a5595819ed0993a000406bc7
;
_reflns_odcompleteness_completeness 99.24
_reflns_odcompleteness_iscentric 1
_reflns_odcompleteness_theta 77.49
_olex2_refinement_description
;
1. Fixed Uiso
 At 1.2 times of:
  All C(H) groups
 At 1.5 times of:
  All C(H,H,H) groups
2.a Ternary CH refined with riding coordinates:
 C25(H25), C55(H55), C82(H82), C52(H52), C22(H22), C85(H85)
2.b Aromatic/amide H refined with riding coordinates:
 C20(H20), C39(H39), C50(H50), C18(H18), C19(H19), C78(H78), C99(H99),
 C66(H66), C1(H1), C38(H38), C9(H9), C69(H69), C98(H98), C94(H94), C49(H49),
 C64(H64), C67(H67), C68(H68), C48(H48), C96(H96), C31(H31), C80(H80), C61(H61),
  C2(H2), C3(H3), C97(H97), C6(H6), C91(H91), C37(H37), C62(H62), C79(H79),
 C63(H63), C34(H34), C4(H4), C5(H5), C8(H8), C32(H32), C92(H92), C33(H33),
 C93(H93), C7(H7)
2.c Idealised Me refined as rotating group:
 C28(H28a,H28b,H28c), C58(H58a,H58b,H58c), C88(H88a,H88b,H88c), C59(H59a,H59b,
 H59c), C26(H26a,H26b,H26c), C89(H89a,H89b,H89c), C29(H29a,H29b,H29c), C23(H23a,
 H23b,H23c), C56(H56a,H56b,H56c), C54(H54a,H54b,H54c), C84(H84a,H84b,H84c),
 C83(H83a,H83b,H83c), C86(H86a,H86b,H86c), C57(H57a,H57b,H57c), C87(H87a,H87b,
 H87c), C53(H53a,H53b,H53c), C27(H27a,H27b,H27c), C24(H24a,H24b,H24c)
;
_olex2_submission_special_instructions 'No special instructions were received'
_oxdiff_exptl_absorpt_empirical_details
;
Empirical correction (ABSPACK) includes:
- Absorption correction using spherical harmonics
- Frame scaling
;
_oxdiff_exptl_absorpt_empirical_full_max 1.470
_oxdiff_exptl_absorpt_empirical_full_min 0.684

loop_
_space_group_symop_id
_space_group_symop_operation_xyz
1 x,y,z
2 -x,-y,-z

loop_
_atom_site_label
_atom_site_type_symbol
_atom_site_fract_x
_atom_site_fract_y
_atom_site_fract_z
_atom_site_U_iso_or_equiv
_atom_site_adp_type
_atom_site_occupancy
_atom_site_refinement_flags_posn
Cu1 Cu 1.172106(19) 1.021681(15) 0.475868(8) 0.02463(6) Uani 1.000000 .
Cu3 Cu 0.444229(18) 0.354048(16) 0.116282(8) 0.02540(6) Uani 1.000000 .
Cu2 Cu 0.554859(19) 0.323923(16) 0.265436(9) 0.02782(6) Uani 1.000000 .
S11 S 1.11937(3) 1.22305(3) 0.463199(13) 0.02727(8) Uani 1.000000 .
S35 S 0.74545(3) 0.07544(3) 0.249123(13) 0.02936(8) Uani 1.000000 .
S41 S 0.55518(3) 0.54648(3) 0.262742(14) 0.02895(8) Uani 1.000000 .
S71 S 0.46097(3) 0.13731(3) 0.124426(14) 0.02855(8) Uani 1.000000 .
S65 S 0.24543(3) 0.58738(3) 0.138104(15) 0.03212(8) Uani 1.000000 .
S5 S 1.07244(3) 0.66588(3) 0.421139(15) 0.03282(9) Uani 1.000000 .
S95 S -0.05582(3) 0.93462(3) 0.090830(14) 0.03135(8) Uani 1.000000 .
O3 O 0.76919(12) 0.09334(11) 0.20301(4) 0.0411(3) Uani 1.000000 .
O6 O -0.15151(11) 0.85151(10) 0.05865(5) 0.0420(3) Uani 1.000000 .
N43 N 0.38302(10) 0.41093(8) 0.27979(4) 0.0216(2) Uani 1.000000 .
N73 N 0.62786(10) 0.27823(9) 0.10745(4) 0.0221(2) Uani 1.000000 .
O5 O -0.06910(13) 1.03024(10) 0.09620(5) 0.0433(3) Uani 1.000000 .
N10 N 1.17417(11) 0.89399(9) 0.45761(4) 0.0238(2) Uani 1.000000 .
N13 N 1.25027(10) 1.21060(9) 0.53650(4) 0.0223(2) Uani 1.000000 .
O4 O 0.78290(13) -0.00094(11) 0.26907(5) 0.0457(3) Uani 1.000000 .
O1 O 0.94528(11) 0.64697(11) 0.40831(5) 0.0465(3) Uani 1.000000 .
O2 O 1.10514(13) 0.57940(9) 0.41332(6) 0.0493(3) Uani 1.000000 .
N40 N 0.62360(11) 0.22518(9) 0.26862(5) 0.0260(2) Uani 1.000000 .
N70 N 0.37211(11) 0.45035(9) 0.11048(5) 0.0253(2) Uani 1.000000 .
O91 O 0.22523(12) 0.55382(12) 0.18255(5) 0.0515(4) Uani 1.000000 .
O92 O 0.20309(13) 0.66643(11) 0.12532(7) 0.0571(4) Uani 1.000000 .
N100 N 0.09127(13) 0.81126(10) 0.11734(5) 0.0320(3) Uani 1.000000 .
H100 H 0.125(2) 0.7714(18) 0.1217(8) 0.042(6) Uiso 1.000000 .
C9A C 1.16707(12) 0.82887(11) 0.49082(5) 0.0232(3) Uani 1.000000 .
C99A C 0.03335(13) 0.83038(11) 0.15133(6) 0.0271(3) Uani 1.000000 .
C65A C 0.39710(13) 0.62552(11) 0.13890(5) 0.0257(3) Uani 1.000000 .
C46 C 0.30699(12) 0.31295(10) 0.28842(5) 0.0227(3) Uani 1.000000 .
C10A C 1.18017(13) 0.86259(11) 0.41239(5) 0.0244(3) Uani 1.000000 .
C39A C 0.55167(13) 0.12469(11) 0.25361(5) 0.0230(3) Uani 1.000000 .
C51 C 0.21683(13) 0.24723(11) 0.25060(6) 0.0257(3) Uani 1.000000 .
C69A C 0.44201(13) 0.55049(11) 0.12852(5) 0.0230(3) Uani 1.000000 .
C21 C 1.27027(13) 1.13268(11) 0.60846(5) 0.0256(3) Uani 1.000000 .
C44 C 0.35402(13) 0.49684(11) 0.28468(5) 0.0249(3) Uani 1.000000 .
C16 C 1.31825(12) 1.17051(10) 0.57055(5) 0.0232(3) Uani 1.000000 .
C75 C 0.58022(14) 0.11073(11) 0.11113(5) 0.0285(3) Uani 1.000000 .
C36 C 0.74460(13) 0.25257(11) 0.28886(5) 0.0261(3) Uani 1.000000 .
C95A C -0.02986(13) 0.89535(11) 0.14596(6) 0.0277(3) Uani 1.000000 .
C17 C 1.42800(13) 1.16976(11) 0.56281(5) 0.0263(3) Uani 1.000000 .
C5A C 1.13178(13) 0.72389(11) 0.47977(6) 0.0277(3) Uani 1.000000 .
C20 C 1.33609(14) 1.09132(12) 0.63958(5) 0.0291(3) Uani 1.000000 .
H20 H 1.30602(14) 1.06436(12) 0.66562(5) 0.0349(4) Uiso 1.000000 R
C45 C 0.44139(14) 0.57932(11) 0.27680(5) 0.0268(3) Uani 1.000000 .
C81 C 0.65987(14) 0.39292(11) 0.04882(5) 0.0273(3) Uani 1.000000 .
C72 C 0.52054(13) 0.26106(11) 0.11818(5) 0.0243(3) Uani 1.000000 .
C77 C 0.78585(13) 0.44834(11) 0.13029(5) 0.0257(3) Uani 1.000000 .
C4A C 1.14858(14) 0.76135(12) 0.39222(5) 0.0289(3) Uani 1.000000 .
C76 C 0.69409(12) 0.37579(11) 0.09538(5) 0.0235(3) Uani 1.000000 .
C74 C 0.66398(13) 0.19595(11) 0.10342(5) 0.0259(3) Uani 1.000000 .
C39 C 0.42497(13) 0.09508(11) 0.24525(6) 0.0281(3) Uani 1.000000 .
H39 H 0.39225(13) 0.14537(11) 0.24934(6) 0.0337(3) Uiso 1.000000 R
C47 C 0.32938(13) 0.28877(11) 0.33422(6) 0.0274(3) Uani 1.000000 .
C64A C 0.18504(13) 0.48464(12) 0.09278(6) 0.0268(3) Uani 1.000000 .
C12 C 1.18041(12) 1.15163(11) 0.49542(5) 0.0236(3) Uani 1.000000 .
C50 C 0.14721(13) 0.15265(11) 0.25995(6) 0.0302(3) Uani 1.000000 .
H50 H 0.08542(13) 0.10571(11) 0.23503(6) 0.0363(4) Uiso 1.000000 R
C14 C 1.25882(13) 1.31093(10) 0.54299(6) 0.0262(3) Uani 1.000000 .
C34A C 0.80899(13) 0.18841(12) 0.28766(5) 0.0286(3) Uani 1.000000 .
C18 C 1.49003(14) 1.12809(13) 0.59520(6) 0.0311(3) Uani 1.000000 .
H18 H 1.56483(14) 1.12643(13) 0.59127(6) 0.0373(4) Uiso 1.000000 R
C19 C 1.44466(14) 1.08920(13) 0.63288(6) 0.0316(3) Uani 1.000000 .
H19 H 1.48822(14) 1.06083(13) 0.65433(6) 0.0380(4) Uiso 1.000000 R
C78 C 0.84535(14) 0.54187(12) 0.11729(6) 0.0314(3) Uani 1.000000 .
H78 H 0.90838(14) 0.59308(12) 0.14019(6) 0.0377(4) Uiso 1.000000 R
C100 C 0.12883(14) 0.87595(12) 0.08541(6) 0.0307(3) Uani 1.000000 .
C70A C 0.25250(13) 0.42392(11) 0.08824(5) 0.0248(3) Uani 1.000000 .
C99 C 0.03897(14) 0.78736(12) 0.19303(6) 0.0308(3) Uani 1.000000 .
H99 H 0.07955(14) 0.74197(12) 0.19733(6) 0.0370(4) Uiso 1.000000 R
C94A C 0.07779(15) 0.94680(12) 0.07392(6) 0.0319(3) Uani 1.000000 .
C66 C 0.47179(15) 0.72754(12) 0.15268(6) 0.0323(3) Uani 1.000000 .
H66 H 0.43775(15) 0.77648(12) 0.15795(6) 0.0388(4) Uiso 1.000000 R
C1 C 1.22748(14) 0.93641(13) 0.38403(6) 0.0320(3) Uani 1.000000 .
H1 H 1.24774(14) 1.00569(13) 0.39561(6) 0.0384(4) Uiso 1.000000 R
C42 C 0.48809(13) 0.42274(11) 0.26822(5) 0.0250(3) Uani 1.000000 .
C15 C 1.19244(13) 1.33086(11) 0.50495(6) 0.0286(3) Uani 1.000000 .
C25 C 1.14971(14) 1.13134(13) 0.61581(6) 0.0301(3) Uani 1.000000 .
H25 H 1.11406(14) 1.16011(13) 0.58930(6) 0.0361(4) Uiso 1.000000 R
C35A C 0.59379(14) 0.04622(11) 0.24698(5) 0.0260(3) Uani 1.000000 .
C38 C 0.34804(15) -0.00429(13) 0.23138(6) 0.0334(3) Uani 1.000000 .
H38 H 0.26353(15) -0.02114(13) 0.22528(6) 0.0401(4) Uiso 1.000000 R
C9 C 1.20383(14) 0.86969(13) 0.53968(6) 0.0307(3) Uani 1.000000 .
H9 H 1.22681(14) 0.94033(13) 0.54881(6) 0.0369(4) Uiso 1.000000 R
C69 C 0.56863(13) 0.58387(11) 0.13521(6) 0.0275(3) Uani 1.000000 .
H69 H 0.60366(13) 0.53592(11) 0.12934(6) 0.0330(3) Uiso 1.000000 R
C55 C 0.19541(14) 0.27312(12) 0.20067(6) 0.0316(3) Uani 1.000000 .
H55 H 0.24662(14) 0.34574(12) 0.20178(6) 0.0379(4) Uiso 1.000000 R
C98 C -0.01425(14) 0.81060(13) 0.22795(6) 0.0343(3) Uani 1.000000 .
H98 H -0.01110(14) 0.77990(13) 0.25582(6) 0.0412(4) Uiso 1.000000 R
C82 C 0.81594(14) 0.43085(12) 0.18145(6) 0.0303(3) Uani 1.000000 .
H82 H 0.78226(14) 0.35640(12) 0.18193(6) 0.0364(4) Uiso 1.000000 R
C94 C 0.12283(16) 1.01693(14) 0.04445(6) 0.0383(4) Uani 1.000000 .
H94 H 0.09003(16) 1.06697(14) 0.03840(6) 0.0459(4) Uiso 1.000000 R
C49 C 0.16666(15) 0.12624(12) 0.30477(7) 0.0342(3) Uani 1.000000 .
H49 H 0.11822(15) 0.06169(12) 0.31038(7) 0.0411(4) Uiso 1.000000 R
C64 C 0.06837(14) 0.45968(14) 0.06511(6) 0.0346(3) Uani 1.000000 .
H64 H 0.02662(14) 0.50363(14) 0.06834(6) 0.0415(4) Uiso 1.000000 R
C67 C 0.59397(15) 0.75719(12) 0.15861(6) 0.0345(3) Uani 1.000000 .
H67 H 0.64514(15) 0.82633(12) 0.16841(6) 0.0414(4) Uiso 1.000000 R
C68 C 0.64232(14) 0.68409(12) 0.15002(6) 0.0322(3) Uani 1.000000 .
H68 H 0.72700(14) 0.70389(12) 0.15447(6) 0.0386(4) Uiso 1.000000 R
C48 C 0.25654(15) 0.19356(12) 0.34158(6) 0.0337(3) Uani 1.000000 .
H48 H 0.26881(15) 0.17469(12) 0.37228(6) 0.0405(4) Uiso 1.000000 R
C96 C -0.08038(13) 0.92064(12) 0.18195(6) 0.0312(3) Uani 1.000000 .
H96 H -0.12003(13) 0.96679(12) 0.17817(6) 0.0375(4) Uiso 1.000000 R
C52 C 0.43081(15) 0.35988(12) 0.37460(6) 0.0328(3) Uani 1.000000 .
H52 H 0.46999(15) 0.42415(12) 0.36251(6) 0.0393(4) Uiso 1.000000 R
C31 C 0.81041(16) 0.35044(13) 0.31490(6) 0.0356(3) Uani 1.000000 .
H31 H 0.77178(16) 0.39726(13) 0.31629(6) 0.0427(4) Uiso 1.000000 R
C80 C 0.72271(16) 0.48759(13) 0.03777(6) 0.0336(3) Uani 1.000000 .
H80 H 0.70234(16) 0.50158(13) 0.00648(6) 0.0404(4) Uiso 1.000000 R
C61 C 0.19262(14) 0.33238(12) 0.05590(6) 0.0311(3) Uani 1.000000 .
H61 H 0.23312(14) 0.28755(12) 0.05240(6) 0.0374(4) Uiso 1.000000 R
C28 C 1.33136(16) 1.38155(12) 0.58783(7) 0.0367(4) Uani 1.000000 .
H28a H 1.2819(4) 1.3745(8) 0.61131(19) 0.0551(5) Uiso 1.000000 GR
H28b H 1.4017(7) 1.3654(7) 0.6004(3) 0.0551(5) Uiso 1.000000 GR
H28c H 1.3581(11) 1.45120(15) 0.58126(12) 0.0551(5) Uiso 1.000000 GR
C2 C 1.24479(16) 0.90999(17) 0.34003(6) 0.0407(4) Uani 1.000000 .
H2 H 1.27632(16) 0.96128(17) 0.32182(6) 0.0489(5) Uiso 1.000000 R
C3 C 0.51508(16) -0.05529(12) 0.23434(6) 0.0336(3) Uani 1.000000 .
H3 H 0.54658(16) -0.10671(12) 0.23141(6) 0.0403(4) Uiso 1.000000 R
C97 C -0.07264(15) 0.87853(13) 0.22296(6) 0.0349(3) Uani 1.000000 .
H97 H -0.10669(15) 0.89551(13) 0.24767(6) 0.0419(4) Uiso 1.000000 R
C22 C 1.48018(14) 1.21283(13) 0.52186(6) 0.0329(3) Uani 1.000000 .
H22 H 1.41591(14) 1.22559(13) 0.49943(6) 0.0394(4) Uiso 1.000000 R
C6 C 1.13715(17) 0.66322(14) 0.51517(7) 0.0400(4) Uani 1.000000 .
H6 H 1.11457(17) 0.59247(14) 0.50655(7) 0.0480(5) Uiso 1.000000 R
C85 C 0.55970(16) 0.31294(13) 0.01121(6) 0.0344(3) Uani 1.000000 .
H85 H 0.52003(16) 0.25448(13) 0.02698(6) 0.0413(4) Uiso 1.000000 R
C91 C 0.22242(16) 0.87274(14) 0.06444(6) 0.0372(4) Uani 1.000000 .
H91 H 0.25784(16) 0.82461(14) 0.07126(6) 0.0447(4) Uiso 1.000000 R
C37 C 0.39280(16) -0.08091(12) 0.22616(6) 0.0370(4) Uani 1.000000 .
H37 H 0.33938(16) -0.14958(12) 0.21710(6) 0.0443(4) Uiso 1.000000 R
C62 C 0.07699(15) 0.30680(14) 0.02938(6) 0.0366(4) Uani 1.000000 .
H62 H 0.03912(15) 0.24453(14) 0.00819(6) 0.0440(4) Uiso 1.000000 R
C58 C 0.23816(15) 0.49082(13) 0.29621(7) 0.0375(4) Uani 1.000000 .
H58a H 0.1742(3) 0.4266(5) 0.2801(4) 0.0563(6) Uiso 1.000000 GR
H58b H 0.2463(4) 0.4949(11) 0.33067(9) 0.0563(6) Uiso 1.000000 GR
H58c H 0.2177(7) 0.5470(7) 0.2855(5) 0.0563(6) Uiso 1.000000 GR
C88 C 0.78301(15) 0.20923(14) 0.09277(7) 0.0366(4) Uani 1.000000 .
H88a H 0.7975(6) 0.1465(4) 0.0951(5) 0.0549(5) Uiso 1.000000 GR
H88b H 0.7830(5) 0.2254(11) 0.0605(2) 0.0549(5) Uiso 1.000000 GR
H88c H 0.8467(2) 0.2645(8) 0.1157(3) 0.0549(5) Uiso 1.000000 GR
C59 C 0.44424(18) 0.68480(12) 0.27822(7) 0.0391(4) Uani 1.000000 .
H59a H 0.5217(6) 0.7296(2) 0.2733(5) 0.0586(6) Uiso 1.000000 GR
H59b H 0.3789(9) 0.6858(2) 0.2530(4) 0.0586(6) Uiso 1.000000 GR
H59c H 0.4340(14) 0.7080(4) 0.3092(2) 0.0586(6) Uiso 1.000000 GR
C79 C 0.81383(16) 0.56107(13) 0.07152(6) 0.0351(3) Uani 1.000000 .
H79 H 0.85517(16) 0.62513(13) 0.06337(6) 0.0421(4) Uiso 1.000000 R
C63 C 0.01450(15) 0.37089(15) 0.03314(7) 0.0389(4) Uani 1.000000 .
H63 H -0.06417(15) 0.35353(15) 0.01391(7) 0.0467(4) Uiso 1.000000 R
C34 C 0.92902(15) 0.21780(16) 0.31292(6) 0.0400(4) Uani 1.000000 .
H34 H 0.96870(15) 0.17161(16) 0.31236(6) 0.0480(5) Uiso 1.000000 R
C26 C 1.06415(15) 1.02237(14) 0.61388(7) 0.0399(4) Uani 1.000000 .
H26a H 1.0965(7) 0.9936(4) 0.6402(3) 0.0599(6) Uiso 1.000000 GR
H26b H 0.9850(4) 1.02147(18) 0.6166(6) 0.0599(6) Uiso 1.000000 GR
H26c H 1.0561(11) 0.9823(3) 0.5836(2) 0.0599(6) Uiso 1.000000 GR
C4 C 1.21691(18) 0.80957(18) 0.32183(6) 0.0454(5) Uani 1.000000 .
H4 H 1.23140(18) 0.79251(18) 0.29184(6) 0.0544(6) Uiso 1.000000 R
C5 C 1.16810(16) 0.73504(16) 0.34766(6) 0.0399(4) Uani 1.000000 .
H5 H 1.14771(16) 0.66609(16) 0.33538(6) 0.0479(5) Uiso 1.000000 R
C89 C 0.58095(18) 0.00606(13) 0.10823(7) 0.0405(4) Uani 1.000000 .
H89a H 0.5423(13) -0.0303(4) 0.07580(15) 0.0607(6) Uiso 1.000000 GR
H89b H 0.66424(18) 0.01000(13) 0.1165(5) 0.0607(6) Uiso 1.000000 GR
H89c H 0.5368(12) -0.0299(4) 0.1305(4) 0.0607(6) Uiso 1.000000 GR
C29 C 1.17974(17) 1.42929(13) 0.49810(8) 0.0409(4) Uani 1.000000 .
H29a H 1.2576(4) 1.4794(3) 0.4965(6) 0.0613(6) Uiso 1.000000 GR
H29b H 1.1203(10) 1.4199(3) 0.4685(3) 0.0613(6) Uiso 1.000000 GR
H29c H 1.1530(14) 1.4530(6) 0.5249(3) 0.0613(6) Uiso 1.000000 GR
C23 C 1.51752(18) 1.13866(16) 0.49444(7) 0.0426(4) Uani 1.000000 .
H23a H 1.5811(10) 1.1253(10) 0.51560(17) 0.0639(6) Uiso 1.000000 GR
H23b H 1.4478(4) 1.0753(5) 0.4824(5) 0.0639(6) Uiso 1.000000 GR
H23c H 1.5476(14) 1.1677(5) 0.4676(3) 0.0639(6) Uiso 1.000000 GR
C8 C 1.20723(17) 0.80989(16) 0.57435(6) 0.0410(4) Uani 1.000000 .
H8 H 1.23178(17) 0.83963(16) 0.60691(6) 0.0492(5) Uiso 1.000000 R
C56 C 0.23315(18) 0.20858(16) 0.16746(7) 0.0426(4) Uani 1.000000 .
H56a H 0.1865(11) 0.13690(16) 0.1671(5) 0.0639(6) Uiso 1.000000 GR
H56b H 0.2181(14) 0.2249(9) 0.13523(14) 0.0639(6) Uiso 1.000000 GR
H56c H 0.3191(4) 0.2225(9) 0.1787(3) 0.0639(6) Uiso 1.000000 GR
C32 C 0.92977(17) 0.37990(16) 0.33845(7) 0.0461(5) Uani 1.000000 .
H32 H 0.97211(17) 0.44694(16) 0.35498(7) 0.0553(5) Uiso 1.000000 R
C92 C 0.26280(17) 0.93963(16) 0.03391(6) 0.0432(4) Uani 1.000000 .
H92 H 0.32446(17) 0.93557(16) 0.01915(6) 0.0518(5) Uiso 1.000000 R
C54 C 0.3843(2) 0.38586(17) 0.41713(7) 0.0505(5) Uani 1.000000 .
H54a H 0.3444(15) 0.3239(2) 0.4295(4) 0.0758(7) Uiso 1.000000 GR
H54b H 0.4519(3) 0.4326(11) 0.4421(3) 0.0758(7) Uiso 1.000000 GR
H54c H 0.3267(13) 0.4178(13) 0.40718(16) 0.0758(7) Uiso 1.000000 GR
C33 C 0.98874(16) 0.31291(18) 0.33830(7) 0.0485(5) Uani 1.000000 .
H33 H 1.06975(16) 0.33304(18) 0.35567(7) 0.0581(6) Uiso 1.000000 R
C84 C 0.95127(16) 0.47088(17) 0.20311(8) 0.0463(4) Uani 1.000000 .
H84a H 0.9839(3) 0.54491(17) 0.2075(6) 0.0695(7) Uiso 1.000000 GR
H84b H 0.96579(18) 0.4485(11) 0.2340(3) 0.0695(7) Uiso 1.000000 GR
H84c H 0.9909(3) 0.4449(11) 0.1818(3) 0.0695(7) Uiso 1.000000 GR
C93 C 0.21502(17) 1.01312(16) 0.02423(7) 0.0444(4) Uani 1.000000 .
H93 H 0.24567(17) 1.06001(16) 0.00395(7) 0.0533(5) Uiso 1.000000 R
C7 C 1.17500(19) 0.70589(17) 0.56227(7) 0.0465(5) Uani 1.000000 .
H7 H 1.17923(19) 0.66513(17) 0.58637(7) 0.0558(5) Uiso 1.000000 R
C83 C 0.75535(19) 0.48003(19) 0.21113(7) 0.0473(5) Uani 1.000000 .
H83a H 0.7737(13) 0.4684(11) 0.24409(15) 0.0710(7) Uiso 1.000000 GR
H83b H 0.7852(12) 0.5529(3) 0.2102(5) 0.0710(7) Uiso 1.000000 GR
H83c H 0.6680(2) 0.4506(9) 0.1982(4) 0.0710(7) Uiso 1.000000 GR
C86 C 0.46377(19) 0.35238(16) -0.01119(7) 0.0471(4) Uani 1.000000 .
H86a H 0.4341(11) 0.3788(12) 0.01393(8) 0.0707(7) Uiso 1.000000 GR
H86b H 0.4992(4) 0.4064(9) -0.0290(5) 0.0707(7) Uiso 1.000000 GR
H86c H 0.3968(7) 0.2971(3) -0.0328(5) 0.0707(7) Uiso 1.000000 GR
C57 C 0.06418(17) 0.25843(17) 0.18147(8) 0.0477(5) Uani 1.000000 .
H57a H 0.0565(3) 0.2862(12) 0.1517(3) 0.0716(7) Uiso 1.000000 GR
H57b H 0.0139(3) 0.18614(19) 0.1755(6) 0.0716(7) Uiso 1.000000 GR
H57c H 0.0378(5) 0.2935(11) 0.2049(3) 0.0716(7) Uiso 1.000000 GR
C87 C 0.6131(2) 0.27537(18) -0.02659(7) 0.0552(5) Uani 1.000000 .
H87a H 0.6558(15) 0.3322(3) -0.0415(5) 0.0827(8) Uiso 1.000000 GR
H87b H 0.6694(14) 0.2460(14) -0.01161(14) 0.0827(8) Uiso 1.000000 GR
H87c H 0.5482(3) 0.2239(11) -0.0508(4) 0.0827(8) Uiso 1.000000 GR
C53 C 0.52642(19) 0.31491(18) 0.38943(8) 0.0510(5) Uani 1.000000 .
H53a H 0.5929(8) 0.3631(6) 0.4143(5) 0.0765(7) Uiso 1.000000 GR
H53b H 0.4905(5) 0.2519(7) 0.4016(6) 0.0765(7) Uiso 1.000000 GR
H53c H 0.5570(12) 0.3010(13) 0.36181(17) 0.0765(7) Uiso 1.000000 GR
C27 C 1.16401(19) 1.19533(16) 0.66283(7) 0.0452(4) Uani 1.000000 .
H27a H 1.0847(2) 1.1916(10) 0.6668(3) 0.0678(6) Uiso 1.000000 GR
H27b H 1.2017(14) 1.1697(8) 0.68919(8) 0.0678(6) Uiso 1.000000 GR
H27c H 1.2148(13) 1.2658(3) 0.6627(2) 0.0678(6) Uiso 1.000000 GR
C24 C 1.58534(19) 1.31382(15) 0.54011(9) 0.0522(5) Uani 1.000000 .
H24a H 1.5567(4) 1.3623(4) 0.5545(6) 0.0784(8) Uiso 1.000000 GR
H24b H 1.6472(8) 1.3043(3) 0.5640(5) 0.0784(8) Uiso 1.000000 GR
H24c H 1.6196(11) 1.3397(7) 0.51355(14) 0.0784(8) Uiso 1.000000 GR

loop_
_atom_site_aniso_label
_atom_site_aniso_U_11
_atom_site_aniso_U_22
_atom_site_aniso_U_33
_atom_site_aniso_U_12
_atom_site_aniso_U_13
_atom_site_aniso_U_23
Cu1 0.02765(11) 0.01810(10) 0.02935(11) 0.01148(8) 0.00412(8) 0.00299(8)
Cu3 0.02160(10) 0.02121(10) 0.03700(12) 0.01190(8) 0.00774(8) 0.00431(8)
Cu2 0.02451(11) 0.01935(10) 0.04416(13) 0.01118(8) 0.01249(9) 0.00592(9)
S11 0.02583(16) 0.02348(16) 0.03519(18) 0.01258(13) 0.00481(13) 0.00973(13)
S35 0.03186(18) 0.03565(19) 0.03231(18) 0.02271(16) 0.01359(14) 0.00920(15)
S41 0.02940(17) 0.01836(15) 0.0410(2) 0.00704(13) 0.01556(15) 0.00695(14)
S71 0.02892(17) 0.02067(16) 0.03615(18) 0.00886(13) 0.00808(14) 0.00603(13)
S65 0.02473(17) 0.03173(19) 0.0439(2) 0.01575(15) 0.01052(15) -0.00217(15)
S5 0.02983(18) 0.02223(17) 0.0438(2) 0.01050(14) 0.00391(15) -0.00149(15)
S95 0.03008(18) 0.02854(18) 0.03598(19) 0.01730(15) -0.00174(14) 0.00104(14)
O3 0.0415(7) 0.0567(8) 0.0338(6) 0.0238(6) 0.0181(5) 0.0075(5)
O6 0.0322(6) 0.0417(7) 0.0430(7) 0.0135(5) -0.0081(5) -0.0017(5)
N43 0.0217(5) 0.0172(5) 0.0282(6) 0.0091(4) 0.0068(4) 0.0055(4)
N73 0.0225(5) 0.0206(5) 0.0266(6) 0.0124(5) 0.0051(4) 0.0044(4)
O5 0.0504(7) 0.0359(6) 0.0524(7) 0.0302(6) 0.0052(6) 0.0072(5)
N10 0.0269(6) 0.0211(5) 0.0267(6) 0.0125(5) 0.0065(5) 0.0046(4)
N13 0.0200(5) 0.0171(5) 0.0313(6) 0.0091(4) 0.0054(4) 0.0036(4)
O4 0.0521(8) 0.0485(7) 0.0586(8) 0.0393(7) 0.0205(6) 0.0186(6)
O1 0.0274(6) 0.0451(7) 0.0580(8) 0.0075(5) 0.0026(5) 0.0032(6)
O2 0.0559(8) 0.0235(6) 0.0655(9) 0.0190(6) 0.0051(7) -0.0072(6)
N40 0.0225(6) 0.0208(6) 0.0362(6) 0.0099(5) 0.0070(5) 0.0035(5)
N70 0.0214(6) 0.0218(6) 0.0346(6) 0.0109(5) 0.0060(5) 0.0030(5)
O91 0.0373(7) 0.0680(9) 0.0410(7) 0.0081(6) 0.0190(6) -0.0058(6)
O92 0.0382(7) 0.0372(7) 0.1014(12) 0.0280(6) 0.0077(7) -0.0048(7)
N100 0.0360(7) 0.0285(6) 0.0389(7) 0.0224(6) 0.0072(6) 0.0024(5)
C9A 0.0224(6) 0.0232(6) 0.0292(7) 0.0130(5) 0.0085(5) 0.0069(5)
C99A 0.0244(7) 0.0218(6) 0.0333(7) 0.0108(5) 0.0006(6) -0.0024(5)
C65A 0.0235(6) 0.0257(7) 0.0308(7) 0.0125(6) 0.0071(5) 0.0028(5)
C46 0.0200(6) 0.0171(6) 0.0347(7) 0.0091(5) 0.0096(5) 0.0070(5)
C10A 0.0231(6) 0.0284(7) 0.0255(6) 0.0152(6) 0.0041(5) 0.0043(5)
C39A 0.0240(6) 0.0207(6) 0.0268(6) 0.0106(5) 0.0072(5) 0.0048(5)
C51 0.0210(6) 0.0220(6) 0.0368(8) 0.0104(5) 0.0080(6) 0.0063(6)
C69A 0.0233(6) 0.0223(6) 0.0262(6) 0.0119(5) 0.0055(5) 0.0036(5)
C21 0.0231(6) 0.0258(7) 0.0274(7) 0.0106(5) 0.0033(5) 0.0003(5)
C44 0.0280(7) 0.0203(6) 0.0300(7) 0.0133(5) 0.0063(5) 0.0045(5)
C16 0.0202(6) 0.0197(6) 0.0290(7) 0.0093(5) 0.0012(5) 0.0016(5)
C75 0.0328(7) 0.0233(7) 0.0298(7) 0.0148(6) 0.0001(6) 0.0023(5)
C36 0.0230(7) 0.0279(7) 0.0282(7) 0.0091(6) 0.0081(5) 0.0065(6)
C95A 0.0240(7) 0.0232(7) 0.0346(7) 0.0113(6) 0.0011(6) -0.0010(6)
C17 0.0213(6) 0.0249(7) 0.0333(7) 0.0104(5) 0.0046(5) 0.0048(6)
C5A 0.0271(7) 0.0245(7) 0.0367(8) 0.0140(6) 0.0097(6) 0.0076(6)
C20 0.0266(7) 0.0346(8) 0.0261(7) 0.0136(6) 0.0028(5) 0.0032(6)
C45 0.0313(7) 0.0195(6) 0.0310(7) 0.0112(6) 0.0074(6) 0.0051(5)
C81 0.0320(7) 0.0269(7) 0.0289(7) 0.0159(6) 0.0107(6) 0.0062(6)
C72 0.0240(6) 0.0225(6) 0.0271(7) 0.0100(5) 0.0053(5) 0.0039(5)
C77 0.0219(6) 0.0261(7) 0.0331(7) 0.0120(5) 0.0089(5) 0.0064(6)
C4A 0.0271(7) 0.0328(8) 0.0297(7) 0.0174(6) 0.0033(6) -0.0006(6)
C76 0.0229(6) 0.0225(6) 0.0311(7) 0.0133(5) 0.0104(5) 0.0067(5)
C74 0.0288(7) 0.0253(7) 0.0270(7) 0.0171(6) 0.0016(5) 0.0022(5)
C39 0.0246(7) 0.0252(7) 0.0359(8) 0.0108(6) 0.0075(6) 0.0057(6)
C47 0.0255(7) 0.0239(7) 0.0351(8) 0.0097(6) 0.0094(6) 0.0093(6)
C64A 0.0229(7) 0.0282(7) 0.0334(7) 0.0130(6) 0.0086(6) 0.0064(6)
C12 0.0197(6) 0.0223(6) 0.0304(7) 0.0097(5) 0.0046(5) 0.0068(5)
C50 0.0228(7) 0.0212(7) 0.0450(9) 0.0062(5) 0.0086(6) 0.0036(6)
C14 0.0231(6) 0.0175(6) 0.0399(8) 0.0088(5) 0.0099(6) 0.0043(6)
C34A 0.0242(7) 0.0367(8) 0.0287(7) 0.0135(6) 0.0092(6) 0.0096(6)
C18 0.0223(7) 0.0357(8) 0.0388(8) 0.0155(6) 0.0054(6) 0.0073(6)
C19 0.0267(7) 0.0374(8) 0.0317(7) 0.0164(6) -0.0001(6) 0.0060(6)
C78 0.0264(7) 0.0261(7) 0.0400(8) 0.0068(6) 0.0103(6) 0.0041(6)
C100 0.0315(7) 0.0295(7) 0.0290(7) 0.0142(6) 0.0005(6) -0.0039(6)
C70A 0.0224(6) 0.0246(7) 0.0299(7) 0.0110(5) 0.0072(5) 0.0059(5)
C99 0.0245(7) 0.0260(7) 0.0400(8) 0.0112(6) 0.0009(6) 0.0024(6)
C94A 0.0326(8) 0.0308(8) 0.0298(7) 0.0148(6) -0.0015(6) -0.0016(6)
C66 0.0344(8) 0.0243(7) 0.0398(8) 0.0144(6) 0.0081(6) -0.0009(6)
C1 0.0311(7) 0.0400(8) 0.0348(8) 0.0219(7) 0.0104(6) 0.0151(7)
C42 0.0233(6) 0.0209(6) 0.0320(7) 0.0082(5) 0.0089(5) 0.0050(5)
C15 0.0254(7) 0.0198(6) 0.0456(9) 0.0113(5) 0.0127(6) 0.0095(6)
C25 0.0264(7) 0.0387(8) 0.0313(7) 0.0182(6) 0.0085(6) 0.0079(6)
C35A 0.0292(7) 0.0252(7) 0.0281(7) 0.0138(6) 0.0101(6) 0.0050(5)
C38 0.0268(7) 0.0324(8) 0.0367(8) 0.0052(6) 0.0090(6) 0.0046(6)
C9 0.0325(8) 0.0351(8) 0.0298(7) 0.0178(6) 0.0092(6) 0.0056(6)
C69 0.0232(7) 0.0260(7) 0.0356(8) 0.0124(6) 0.0065(6) 0.0030(6)
C55 0.0274(7) 0.0267(7) 0.0359(8) 0.0080(6) 0.0005(6) 0.0052(6)
C98 0.0278(7) 0.0340(8) 0.0373(8) 0.0087(6) 0.0045(6) 0.0046(6)
C82 0.0256(7) 0.0310(8) 0.0326(8) 0.0105(6) 0.0024(6) 0.0065(6)
C94 0.0367(8) 0.0370(9) 0.0342(8) 0.0125(7) -0.0047(7) 0.0044(7)
C49 0.0306(8) 0.0214(7) 0.0519(10) 0.0066(6) 0.0166(7) 0.0114(7)
C64 0.0244(7) 0.0421(9) 0.0421(9) 0.0182(7) 0.0065(6) 0.0103(7)
C67 0.0318(8) 0.0237(7) 0.0427(9) 0.0073(6) 0.0057(7) -0.0016(6)
C68 0.0234(7) 0.0301(8) 0.0399(8) 0.0081(6) 0.0055(6) 0.0018(6)
C48 0.0355(8) 0.0269(7) 0.0416(9) 0.0107(6) 0.0136(7) 0.0153(6)
C96 0.0233(7) 0.0249(7) 0.0443(9) 0.0110(6) 0.0047(6) -0.0029(6)
C52 0.0337(8) 0.0293(8) 0.0313(8) 0.0069(6) 0.0061(6) 0.0092(6)
C31 0.0336(8) 0.0299(8) 0.0367(8) 0.0047(6) 0.0081(7) 0.0033(6)
C80 0.0419(9) 0.0335(8) 0.0320(8) 0.0170(7) 0.0156(7) 0.0114(6)
C61 0.0275(7) 0.0269(7) 0.0387(8) 0.0107(6) 0.0070(6) 0.0026(6)
C28 0.0335(8) 0.0218(7) 0.0499(10) 0.0094(6) 0.0040(7) -0.0035(7)
C2 0.0372(9) 0.0682(12) 0.0342(8) 0.0341(9) 0.0148(7) 0.0237(8)
C3 0.0460(9) 0.0223(7) 0.0370(8) 0.0150(7) 0.0166(7) 0.0032(6)
C97 0.0278(7) 0.0336(8) 0.0409(9) 0.0098(6) 0.0087(6) -0.0021(7)
C22 0.0245(7) 0.0370(8) 0.0454(9) 0.0170(6) 0.0122(6) 0.0179(7)
C6 0.0431(9) 0.0321(8) 0.0578(11) 0.0227(7) 0.0189(8) 0.0224(8)
C85 0.0452(9) 0.0307(8) 0.0269(7) 0.0150(7) 0.0056(7) 0.0050(6)
C91 0.0370(8) 0.0418(9) 0.0346(8) 0.0199(7) 0.0056(7) -0.0026(7)
C37 0.0415(9) 0.0232(7) 0.0396(9) 0.0032(6) 0.0136(7) 0.0003(6)
C62 0.0291(8) 0.0350(8) 0.0370(8) 0.0053(7) 0.0027(6) 0.0004(7)
C58 0.0330(8) 0.0297(8) 0.0585(11) 0.0183(7) 0.0177(8) 0.0075(7)
C88 0.0302(8) 0.0368(8) 0.0493(10) 0.0217(7) 0.0084(7) 0.0018(7)
C59 0.0489(10) 0.0199(7) 0.0504(10) 0.0151(7) 0.0118(8) 0.0062(7)
C79 0.0369(8) 0.0286(8) 0.0437(9) 0.0106(7) 0.0195(7) 0.0126(7)
C63 0.0219(7) 0.0489(10) 0.0412(9) 0.0115(7) 0.0004(6) 0.0062(8)
C34 0.0241(7) 0.0627(12) 0.0386(9) 0.0195(8) 0.0097(7) 0.0184(8)
C26 0.0233(7) 0.0425(9) 0.0531(10) 0.0116(7) 0.0075(7) 0.0089(8)
C4 0.0435(10) 0.0800(14) 0.0266(8) 0.0401(10) 0.0082(7) 0.0064(8)
C5 0.0387(9) 0.0533(11) 0.0326(8) 0.0288(8) 0.0026(7) -0.0071(7)
C89 0.0471(10) 0.0243(8) 0.0486(10) 0.0185(7) -0.0007(8) 0.0025(7)
C29 0.0441(9) 0.0256(8) 0.0629(11) 0.0205(7) 0.0174(8) 0.0168(8)
C23 0.0444(10) 0.0534(11) 0.0458(10) 0.0290(9) 0.0215(8) 0.0198(8)
C8 0.0433(9) 0.0608(12) 0.0309(8) 0.0290(9) 0.0146(7) 0.0158(8)
C56 0.0435(10) 0.0522(11) 0.0376(9) 0.0220(9) 0.0133(7) 0.0102(8)
C32 0.0341(9) 0.0474(11) 0.0368(9) -0.0057(8) 0.0044(7) 0.0043(8)
C92 0.0379(9) 0.0542(11) 0.0335(8) 0.0155(8) 0.0056(7) -0.0003(8)
C54 0.0520(11) 0.0496(11) 0.0410(10) 0.0072(9) 0.0159(9) 0.0005(8)
C33 0.0223(8) 0.0700(13) 0.0411(10) 0.0043(8) 0.0027(7) 0.0157(9)
C84 0.0294(8) 0.0555(12) 0.0525(11) 0.0175(8) 0.0016(8) 0.0116(9)
C93 0.0392(9) 0.0516(11) 0.0330(8) 0.0101(8) -0.0008(7) 0.0091(8)
C7 0.0528(11) 0.0570(12) 0.0496(11) 0.0337(10) 0.0226(9) 0.0338(9)
C83 0.0494(11) 0.0743(14) 0.0337(9) 0.0377(10) 0.0149(8) 0.0148(9)
C86 0.0451(10) 0.0478(11) 0.0434(10) 0.0189(9) -0.0029(8) 0.0043(8)
C57 0.0369(9) 0.0563(12) 0.0521(11) 0.0263(9) -0.0013(8) 0.0070(9)
C87 0.0759(15) 0.0563(13) 0.0366(10) 0.0330(11) 0.0104(10) -0.0062(9)
C53 0.0442(10) 0.0561(12) 0.0478(11) 0.0200(9) -0.0042(8) 0.0115(9)
C27 0.0495(11) 0.0520(11) 0.0441(10) 0.0270(9) 0.0204(8) 0.0031(8)
C24 0.0409(10) 0.0366(10) 0.0823(15) 0.0107(8) 0.0253(10) 0.0194(10)

loop_
_atom_type_symbol
_atom_type_scat_dispersion_real
_atom_type_scat_dispersion_imag
_atom_type_scat_Cromer_Mann_a1
_atom_type_scat_Cromer_Mann_a2
_atom_type_scat_Cromer_Mann_a3
_atom_type_scat_Cromer_Mann_a4
_atom_type_scat_Cromer_Mann_b1
_atom_type_scat_Cromer_Mann_b2
_atom_type_scat_Cromer_Mann_b3
_atom_type_scat_Cromer_Mann_b4
_atom_type_scat_Cromer_Mann_c
_atom_type_scat_source
_atom_type_scat_dispersion_source
C 0.01920 0.00962 2.31000 1.02000 1.58860 0.86500 20.84390 10.20750 0.56870 51.65120 0.215599998832 'International Tables Volume C Table 6.1.1.4 (pp. 500-502)' 'Henke, Gullikson and Davis, At. Data and Nucl. Data Tables, 1993, 54, 2'
H 0.00000 0.00000 0.49300 0.32291 0.14019 0.04081 10.51090 26.12570 3.14236 57.79970 0.0030380000826 'International Tables Volume C Table 6.1.1.4 (pp. 500-502)' 'Henke, Gullikson and Davis, At. Data and Nucl. Data Tables, 1993, 54, 2'
O 0.05239 0.03377 3.04850 2.28680 1.54630 0.86700 13.27710 5.70110 0.32390 32.90890 0.250800013542 'International Tables Volume C Table 6.1.1.4 (pp. 500-502)' 'Henke, Gullikson and Davis, At. Data and Nucl. Data Tables, 1993, 54, 2'
N 0.03256 0.01839 12.21260 3.13220 2.01250 1.16630 0.00570 9.89330 28.99750 0.58260 -11.5290002823 'International Tables Volume C Table 6.1.1.4 (pp. 500-502)' 'Henke, Gullikson and Davis, At. Data and Nucl. Data Tables, 1993, 54, 2'
S 0.33537 0.55136 6.90530 5.20340 1.43790 1.58630 1.46790 22.21510 0.25360 56.17200 0.866900026798 'International Tables Volume C Table 6.1.1.4 (pp. 500-502)' 'Henke, Gullikson and Davis, At. Data and Nucl. Data Tables, 1993, 54, 2'
Cu -1.96878 0.60861 13.33800 7.16760 5.61580 1.67350 3.58280 0.24700 11.39660 64.81260 1.19099998474 'International Tables Volume C Table 6.1.1.4 (pp. 500-502)' 'Henke, Gullikson and Davis, At. Data and Nucl. Data Tables, 1993, 54, 2'

loop_
_geom_angle_atom_site_label_1
_geom_angle_atom_site_label_2
_geom_angle_atom_site_label_3
_geom_angle
_geom_angle_site_symmetry_1
_geom_angle_site_symmetry_3
_geom_angle_publ_flag
C12 Cu1 N10 176.44(6) . . ?
C72 Cu3 N70 175.82(6) . . ?
C42 Cu2 N40 174.83(6) . . ?
C15 S11 C12 94.17(7) . . ?
O4 S35 O3 115.22(8) . . ?
C34A S35 O3 109.02(8) . . ?
C34A S35 O4 110.94(8) . . ?
C35A S35 O3 109.98(7) . . ?
C35A S35 O4 109.93(8) . . ?
C35A S35 C34A 100.80(7) . . ?
C42 S41 C45 94.20(7) . . ?
C72 S71 C75 94.19(7) . . ?
O92 S65 O91 115.54(10) . . ?
C65A S65 O91 109.38(8) . . ?
C65A S65 O92 109.76(8) . . ?
C64A S65 O91 109.67(8) . . ?
C64A S65 O92 110.55(9) . . ?
C64A S65 C65A 100.94(7) . . ?
O2 S5 O1 116.24(9) . . ?
C5A S5 O1 109.76(8) . . ?
C5A S5 O2 109.76(8) . . ?
C4A S5 O1 109.04(8) . . ?
C4A S5 O2 110.35(8) . . ?
C4A S5 C5A 100.54(7) . . ?
O5 S95 O6 117.86(8) . . ?
C95A S95 O6 107.95(8) . . ?
C95A S95 O5 110.62(8) . . ?
C94A S95 O6 107.29(8) . . ?
C94A S95 O5 111.03(8) . . ?
C94A S95 C95A 100.66(7) . . ?
C44 N43 C46 122.75(11) . . ?
C42 N43 C46 120.00(11) . . ?
C42 N43 C44 117.21(12) . . ?
C76 N73 C72 119.59(11) . . ?
C74 N73 C72 117.24(12) . . ?
C74 N73 C76 122.78(12) . . ?
C9A N10 Cu1 118.33(10) . . ?
C10A N10 Cu1 122.35(10) . . ?
C10A N10 C9A 119.31(12) . . ?
C12 N13 C16 119.62(11) . . ?
C14 N13 C16 122.97(12) . . ?
C14 N13 C12 117.30(12) . . ?
C39A N40 Cu2 119.94(10) . . ?
C36 N40 Cu2 120.17(10) . . ?
C36 N40 C39A 119.75(12) . . ?
C69A N70 Cu3 118.65(9) . . ?
C70A N70 Cu3 122.03(10) . . ?
C70A N70 C69A 119.31(12) . . ?
C100 N100 C99A 123.45(13) . . ?
C5A C9A N10 124.72(13) . . ?
C9 C9A N10 118.90(13) . . ?
C9 C9A C5A 116.29(13) . . ?
C95A C99A N100 121.47(14) . . ?
C99 C99A N100 120.53(14) . . ?
C99 C99A C95A 117.97(14) . . ?
C69A C65A S65 117.93(11) . . ?
C66 C65A S65 119.64(11) . . ?
C66 C65A C69A 122.29(13) . . ?
C51 C46 N43 118.57(13) . . ?
C47 C46 N43 118.06(13) . . ?
C47 C46 C51 123.36(13) . . ?
C4A C10A N10 125.06(14) . . ?
C1 C10A N10 118.85(14) . . ?
C1 C10A C4A 116.00(14) . . ?
C39 C39A N40 118.92(13) . . ?
C35A C39A N40 125.11(13) . . ?
C35A C39A C39 115.94(13) . . ?
C50 C51 C46 116.99(14) . . ?
C55 C51 C46 122.95(13) . . ?
C55 C51 C50 120.03(14) . . ?
C65A C69A N70 125.01(13) . . ?
C69 C69A N70 119.07(12) . . ?
C69 C69A C65A 115.84(13) . . ?
C20 C21 C16 117.17(13) . . ?
C25 C21 C16 123.06(13) . . ?
C25 C21 C20 119.73(13) . . ?
C45 C44 N43 111.43(13) . . ?
C58 C44 N43 121.17(13) . . ?
C58 C44 C45 127.39(13) . . ?
C21 C16 N13 118.74(12) . . ?
C17 C16 N13 117.80(13) . . ?
C17 C16 C21 123.45(13) . . ?
C74 C75 S71 109.55(11) . . ?
C89 C75 S71 121.88(13) . . ?
C89 C75 C74 128.56(15) . . ?
C34A C36 N40 125.12(14) . . ?
C31 C36 N40 119.08(14) . . ?
C31 C36 C34A 115.73(14) . . ?
C99A C95A S95 118.11(12) . . ?
C96 C95A S95 120.30(12) . . ?
C96 C95A C99A 121.33(15) . . ?
C18 C17 C16 116.79(14) . . ?
C22 C17 C16 122.88(13) . . ?
C22 C17 C18 120.32(13) . . ?
C9A C5A S5 119.48(11) . . ?
C6 C5A S5 118.55(13) . . ?
C6 C5A C9A 121.88(15) . . ?
C19 C20 C21 120.82(14) . . ?
C44 C45 S41 109.73(11) . . ?
C59 C45 S41 122.34(12) . . ?
C59 C45 C44 127.92(15) . . ?
C80 C81 C76 117.22(14) . . ?
C85 C81 C76 122.40(13) . . ?
C85 C81 C80 120.38(14) . . ?
S71 C72 Cu3 127.44(8) . . ?
N73 C72 Cu3 124.31(10) . . ?
N73 C72 S71 107.56(10) . . ?
C78 C77 C76 117.22(14) . . ?
C82 C77 C76 122.28(13) . . ?
C82 C77 C78 120.37(14) . . ?
C10A C4A S5 118.83(11) . . ?
C5 C4A S5 118.81(13) . . ?
C5 C4A C10A 122.16(16) . . ?
C81 C76 N73 117.62(13) . . ?
C77 C76 N73 119.26(13) . . ?
C77 C76 C81 123.10(13) . . ?
C75 C74 N73 111.44(13) . . ?
C88 C74 N73 120.56(14) . . ?
C88 C74 C75 127.99(14) . . ?
C38 C39 C39A 121.94(14) . . ?
C48 C47 C46 117.17(14) . . ?
C52 C47 C46 122.66(13) . . ?
C52 C47 C48 120.14(14) . . ?
C70A C64A S65 117.63(11) . . ?
C64 C64A S65 119.62(12) . . ?
C64 C64A C70A 122.50(15) . . ?
S11 C12 Cu1 127.71(9) . . ?
N13 C12 Cu1 124.42(10) . . ?
N13 C12 S11 107.38(10) . . ?
C49 C50 C51 121.23(15) . . ?
C15 C14 N13 111.39(13) . . ?
C28 C14 N13 121.37(13) . . ?
C28 C14 C15 127.21(14) . . ?
C36 C34A S35 119.43(12) . . ?
C34 C34A S35 117.95(13) . . ?
C34 C34A C36 122.25(16) . . ?
C19 C18 C17 121.27(14) . . ?
C18 C19 C20 120.49(14) . . ?
C79 C78 C77 121.06(15) . . ?
C94A C100 N100 121.80(15) . . ?
C91 C100 N100 119.83(15) . . ?
C91 C100 C94A 118.36(16) . . ?
C64A C70A N70 124.89(13) . . ?
C61 C70A N70 119.09(13) . . ?
C61 C70A C64A 115.90(13) . . ?
C98 C99 C99A 120.29(15) . . ?
C100 C94A S95 117.83(13) . . ?
C94 C94A S95 120.46(13) . . ?
C94 C94A C100 121.18(16) . . ?
C67 C66 C65A 120.21(14) . . ?
C2 C1 C10A 121.50(17) . . ?
S41 C42 Cu2 126.59(8) . . ?
N43 C42 Cu2 125.66(10) . . ?
N43 C42 S41 107.43(10) . . ?
C14 C15 S11 109.72(11) . . ?
C29 C15 S11 122.85(13) . . ?
C29 C15 C14 127.43(16) . . ?
C26 C25 C21 109.73(13) . . ?
C27 C25 C21 111.61(14) . . ?
C27 C25 C26 110.43(15) . . ?
C39A C35A S35 119.59(11) . . ?
C3 C35A S35 118.32(12) . . ?
C3 C35A C39A 121.83(14) . . ?
C37 C38 C39 120.77(15) . . ?
C8 C9 C9A 121.71(16) . . ?
C68 C69 C69A 121.69(14) . . ?
C56 C55 C51 109.80(13) . . ?
C57 C55 C51 111.91(15) . . ?
C57 C55 C56 110.06(15) . . ?
C97 C98 C99 121.09(16) . . ?
C84 C82 C77 112.98(14) . . ?
C83 C82 C77 109.03(13) . . ?
C83 C82 C84 110.05(16) . . ?
C93 C94 C94A 119.75(17) . . ?
C48 C49 C50 120.26(14) . . ?
C63 C64 C64A 119.60(15) . . ?
C68 C67 C66 119.05(15) . . ?
C67 C68 C69 120.85(14) . . ?
C49 C48 C47 120.99(15) . . ?
C97 C96 C95A 119.80(15) . . ?
C54 C52 C47 111.94(14) . . ?
C53 C52 C47 110.57(15) . . ?
C53 C52 C54 110.93(16) . . ?
C32 C31 C36 121.62(18) . . ?
C79 C80 C81 121.09(15) . . ?
C62 C61 C70A 121.55(15) . . ?
C4 C2 C1 121.13(17) . . ?
C37 C3 C35A 120.48(15) . . ?
C96 C97 C98 119.43(15) . . ?
C23 C22 C17 111.71(13) . . ?
C24 C22 C17 110.32(16) . . ?
C24 C22 C23 111.27(15) . . ?
C7 C6 C5A 120.08(17) . . ?
C86 C85 C81 111.69(14) . . ?
C87 C85 C81 109.71(16) . . ?
C87 C85 C86 111.32(16) . . ?
C92 C91 C100 119.87(17) . . ?
C3 C37 C38 118.98(15) . . ?
C63 C62 C61 121.11(16) . . ?
C80 C79 C78 120.30(15) . . ?
C62 C63 C64 119.24(15) . . ?
C33 C34 C34A 119.95(18) . . ?
C5 C4 C2 119.40(16) . . ?
C4 C5 C4A 119.74(17) . . ?
C7 C8 C9 120.74(17) . . ?
C33 C32 C31 121.00(18) . . ?
C93 C92 C91 121.44(18) . . ?
C32 C33 C34 119.34(16) . . ?
C92 C93 C94 119.28(18) . . ?
C8 C7 C6 119.24(16) . . ?

loop_
_geom_bond_atom_site_label_1
_geom_bond_atom_site_label_2
_geom_bond_distance
_geom_bond_site_symmetry_2
_geom_bond_publ_flag
Cu1 N10 1.8755(12) . ?
Cu1 C12 1.8657(14) . ?
Cu3 N70 1.8846(12) . ?
Cu3 C72 1.8766(14) . ?
Cu2 N40 1.8843(12) . ?
Cu2 C42 1.8720(14) . ?
S11 C12 1.7035(14) . ?
S11 C15 1.7240(16) . ?
S35 O3 1.4429(12) . ?
S35 O4 1.4473(12) . ?
S35 C34A 1.7240(17) . ?
S35 C35A 1.7355(15) . ?
S41 C45 1.7228(16) . ?
S41 C42 1.7033(14) . ?
S71 C75 1.7316(16) . ?
S71 C72 1.6998(15) . ?
S65 O91 1.4429(15) . ?
S65 O92 1.4480(14) . ?
S65 C65A 1.7302(15) . ?
S65 C64A 1.7326(16) . ?
S5 O1 1.4461(13) . ?
S5 O2 1.4454(13) . ?
S5 C5A 1.7302(17) . ?
S5 C4A 1.7337(17) . ?
S95 O6 1.4432(13) . ?
S95 O5 1.4363(12) . ?
S95 C95A 1.7448(16) . ?
S95 C94A 1.7455(17) . ?
N43 C46 1.4531(17) . ?
N43 C44 1.4012(17) . ?
N43 C42 1.3435(18) . ?
N73 C72 1.3462(19) . ?
N73 C76 1.4525(18) . ?
N73 C74 1.4023(17) . ?
N10 C9A 1.3847(18) . ?
N10 C10A 1.3763(19) . ?
N13 C16 1.4526(17) . ?
N13 C12 1.3449(19) . ?
N13 C14 1.3992(17) . ?
N40 C39A 1.3767(18) . ?
N40 C36 1.3812(19) . ?
N70 C69A 1.3810(19) . ?
N70 C70A 1.3810(18) . ?
N100 C99A 1.380(2) . ?
N100 C100 1.384(2) . ?
C9A C5A 1.402(2) . ?
C9A C9 1.412(2) . ?
C99A C95A 1.405(2) . ?
C99A C99 1.399(2) . ?
C65A C69A 1.4068(19) . ?
C65A C66 1.398(2) . ?
C46 C51 1.396(2) . ?
C46 C47 1.399(2) . ?
C10A C4A 1.408(2) . ?
C10A C1 1.417(2) . ?
C39A C39 1.418(2) . ?
C39A C35A 1.4075(19) . ?
C51 C50 1.399(2) . ?
C51 C55 1.519(2) . ?
C69A C69 1.416(2) . ?
C21 C16 1.398(2) . ?
C21 C20 1.399(2) . ?
C21 C25 1.521(2) . ?
C44 C45 1.351(2) . ?
C44 C58 1.489(2) . ?
C16 C17 1.404(2) . ?
C75 C74 1.352(2) . ?
C75 C89 1.499(2) . ?
C36 C34A 1.409(2) . ?
C36 C31 1.411(2) . ?
C95A C96 1.394(2) . ?
C17 C18 1.397(2) . ?
C17 C22 1.521(2) . ?
C5A C6 1.402(2) . ?
C20 C19 1.386(2) . ?
C45 C59 1.497(2) . ?
C81 C76 1.403(2) . ?
C81 C80 1.397(2) . ?
C81 C85 1.519(2) . ?
C77 C76 1.394(2) . ?
C77 C78 1.398(2) . ?
C77 C82 1.521(2) . ?
C4A C5 1.404(2) . ?
C74 C88 1.492(2) . ?
C39 C38 1.375(2) . ?
C47 C48 1.397(2) . ?
C47 C52 1.522(2) . ?
C64A C70A 1.409(2) . ?
C64A C64 1.402(2) . ?
C50 C49 1.382(2) . ?
C14 C15 1.353(2) . ?
C14 C28 1.491(2) . ?
C34A C34 1.404(2) . ?
C18 C19 1.383(2) . ?
C78 C79 1.386(2) . ?
C100 C94A 1.398(2) . ?
C100 C91 1.405(2) . ?
C70A C61 1.416(2) . ?
C99 C98 1.381(2) . ?
C94A C94 1.399(3) . ?
C66 C67 1.371(2) . ?
C1 C2 1.378(2) . ?
C15 C29 1.497(2) . ?
C25 C26 1.529(2) . ?
C25 C27 1.527(2) . ?
C35A C3 1.402(2) . ?
C38 C37 1.400(3) . ?
C9 C8 1.374(2) . ?
C69 C68 1.378(2) . ?
C55 C56 1.526(3) . ?
C55 C57 1.526(2) . ?
C98 C97 1.398(2) . ?
C82 C84 1.528(2) . ?
C82 C83 1.517(2) . ?
C94 C93 1.379(3) . ?
C49 C48 1.386(3) . ?
C64 C63 1.380(3) . ?
C67 C68 1.401(2) . ?
C96 C97 1.376(3) . ?
C52 C54 1.525(3) . ?
C52 C53 1.533(3) . ?
C31 C32 1.383(3) . ?
C80 C79 1.379(3) . ?
C61 C62 1.378(2) . ?
C2 C4 1.390(3) . ?
C3 C37 1.373(3) . ?
C22 C23 1.523(2) . ?
C22 C24 1.526(3) . ?
C6 C7 1.372(3) . ?
C85 C86 1.534(3) . ?
C85 C87 1.531(3) . ?
C91 C92 1.380(3) . ?
C62 C63 1.397(3) . ?
C34 C33 1.367(3) . ?
C4 C5 1.377(3) . ?
C8 C7 1.396(3) . ?
C32 C33 1.390(3) . ?
C92 C93 1.396(3) . ?
